data_7107231
loop_
_publ_author_name
'Adam J. Ruddy'
'Samuel Mitton'
'Robert McDonald'
'Laura Turculet'

_publ_section_title
;
 'Hemilabile' silyl pincer ligation: platinum group PSiN complexes and
 triple C-H activation to form a (PSiC)Ru carbene complex
;
_journal_name_full Chem.Commun.
_journal_page_first 1159
_journal_paper_doi 10.1039/c2cc16751d
_journal_volume 48
_journal_year 2012
_chemical_formula_moiety 'C26 H44 Cl N P2 Pt Si'
_chemical_formula_sum 'C26 H44 Cl N P2 Pt Si'
_chemical_formula_weight 691.19
_chemical_name_systematic
;
?
;
_space_group_IT_number 61
_symmetry_cell_setting orthorhombic
_symmetry_space_group_name_Hall '-P 2ac 2ab'
_symmetry_space_group_name_H-M 'P b c a'
_atom_sites_solution_hydrogens geom
_atom_sites_solution_primary direct
_atom_sites_solution_secondary difmap
_audit_creation_method SHELXL-97
_cell_angle_alpha 90.00
_cell_angle_beta 90.00
_cell_angle_gamma 90.00
_cell_formula_units_Z 8
_cell_length_a 18.097(3)
_cell_length_b 16.248(2)
_cell_length_c 19.608(3)
_cell_measurement_reflns_used 9042
_cell_measurement_temperature 173(2)
_cell_measurement_theta_max 24.00
_cell_measurement_theta_min 2.25
_cell_volume 5765.5(15)
_computing_cell_refinement 'Bruker SAINT'
_computing_data_collection 'Bruker APEX2'
_computing_data_reduction 'Bruker SAINT'
_computing_molecular_graphics 'Bruker SHELXTL'
_computing_publication_material 'Bruker SHELXTL'
_computing_structure_refinement 'SHELXL-97 (Sheldrick, 2008)'
_computing_structure_solution 'DIRDIF-2008 (Beurskens et al., 2008)'
_diffrn_ambient_temperature 173(2)
_diffrn_measured_fraction_theta_full 0.993
_diffrn_measured_fraction_theta_max 0.993
_diffrn_measurement_device_type 'Bruker APEX-II CCD'
_diffrn_measurement_method '\w scans'
_diffrn_radiation_monochromator graphite
_diffrn_radiation_source 'fine-focus sealed tube'
_diffrn_radiation_type MoK\a
_diffrn_radiation_wavelength 0.71073
_diffrn_reflns_av_R_equivalents 0.0359
_diffrn_reflns_av_sigmaI/netI 0.0192
_diffrn_reflns_limit_h_max 23
_diffrn_reflns_limit_h_min -23
_diffrn_reflns_limit_k_max 21
_diffrn_reflns_limit_k_min -21
_diffrn_reflns_limit_l_max 25
_diffrn_reflns_limit_l_min -25
_diffrn_reflns_number 48604
_diffrn_reflns_theta_full 27.60
_diffrn_reflns_theta_max 27.60
_diffrn_reflns_theta_min 1.98
_exptl_absorpt_coefficient_mu 5.128
_exptl_absorpt_correction_T_max 0.4743
_exptl_absorpt_correction_T_min 0.2555
_exptl_absorpt_correction_type integration
_exptl_absorpt_process_details 'SADABS (Sheldrick, 2008)'
_exptl_crystal_colour colourless
_exptl_crystal_density_diffrn 1.593
_exptl_crystal_density_method 'not measured'
_exptl_crystal_description prism
_exptl_crystal_F_000 2768
_exptl_crystal_size_max 0.37
_exptl_crystal_size_mid 0.23
_exptl_crystal_size_min 0.17
_refine_diff_density_max 1.049
_refine_diff_density_min -1.263
_refine_diff_density_rms 0.085
_refine_ls_extinction_method none
_refine_ls_goodness_of_fit_ref 1.116
_refine_ls_hydrogen_treatment constr
_refine_ls_matrix_type full
_refine_ls_number_parameters 289
_refine_ls_number_reflns 6654
_refine_ls_number_restraints 0
_refine_ls_restrained_S_all 1.116
_refine_ls_R_factor_all 0.0293
_refine_ls_R_factor_gt 0.0241
_refine_ls_shift/su_max 0.001
_refine_ls_shift/su_mean 0.000
_refine_ls_structure_factor_coef Fsqd
_refine_ls_weighting_details 'calc w=1/[\s^2^(Fo^2^)+(0.0164P)^2^+11.5037P] where P=(Fo^2^+2Fc^2^)/3'
_refine_ls_weighting_scheme calc
_refine_ls_wR_factor_gt 0.0526
_refine_ls_wR_factor_ref 0.0543
_reflns_number_gt 5930
_reflns_number_total 6654
_reflns_threshold_expression I>2\s(I)
_cod_data_source_file c2cc16751d.txt
_cod_data_source_block dal10b6
_cod_original_cell_volume 5765.4(14)
_cod_database_code 7107231

loop_
_symmetry_equiv_pos_as_xyz
'x, y, z'
'-x+1/2, -y, z+1/2'
'-x, y+1/2, -z+1/2'
'x+1/2, -y+1/2, -z'
'-x, -y, -z'
'x-1/2, y, -z-1/2'
'x, -y-1/2, z-1/2'
'-x-1/2, y-1/2, z'

loop_
_atom_site_label
_atom_site_type_symbol
_atom_site_fract_x
_atom_site_fract_y
_atom_site_fract_z
_atom_site_U_iso_or_equiv
_atom_site_adp_type
_atom_site_occupancy
_atom_site_symmetry_multiplicity
_atom_site_calc_flag
_atom_site_refinement_flags
Pt Pt 0.388956(6) 0.012626(7) 0.353515(6) 0.02116(4) Uani 1 1 d .
Cl Cl 0.41778(5) -0.07971(5) 0.25607(4) 0.03517(18) Uani 1 1 d .
P1 P 0.44018(4) 0.13145(5) 0.30818(4) 0.02096(15) Uani 1 1 d .
P2 P 0.33686(5) -0.10502(5) 0.39796(4) 0.02591(17) Uani 1 1 d .
Si Si 0.35742(4) 0.09320(5) 0.44596(4) 0.02101(16) Uani 1 1 d .
N N 0.25366(15) 0.12965(17) 0.58262(13) 0.0292(6) Uani 1 1 d .
C1 C 0.41122(18) 0.0693(2) 0.52527(16) 0.0282(7) Uani 1 1 d .
H1A H 0.3953 0.1059 0.5622 0.034 Uiso 1 1 calc R
H1B H 0.4640 0.0775 0.5166 0.034 Uiso 1 1 calc R
H1C H 0.4025 0.0120 0.5385 0.034 Uiso 1 1 calc R
C2 C 0.4043(2) -0.1862(2) 0.4093(2) 0.0421(9) Uani 1 1 d .
H2A H 0.3800 -0.2350 0.4283 0.051 Uiso 1 1 calc R
H2B H 0.4430 -0.1675 0.4407 0.051 Uiso 1 1 calc R
H2C H 0.4265 -0.2000 0.3652 0.051 Uiso 1 1 calc R
C3 C 0.2895(2) -0.1070(2) 0.47968(17) 0.0343(8) Uani 1 1 d .
H3A H 0.2705 -0.1625 0.4883 0.041 Uiso 1 1 calc R
H3B H 0.2483 -0.0678 0.4789 0.041 Uiso 1 1 calc R
H3C H 0.3242 -0.0917 0.5159 0.041 Uiso 1 1 calc R
C4 C 0.2676(2) -0.1494(3) 0.34196(19) 0.0443(10) Uani 1 1 d .
H4A H 0.2468 -0.1988 0.3632 0.053 Uiso 1 1 calc R
H4B H 0.2905 -0.1642 0.2984 0.053 Uiso 1 1 calc R
H4C H 0.2282 -0.1091 0.3341 0.053 Uiso 1 1 calc R
C11 C 0.38533(16) 0.20278(18) 0.42575(16) 0.0233(6) Uani 1 1 d .
C12 C 0.42260(16) 0.21973(18) 0.36470(16) 0.0242(6) Uani 1 1 d .
C13 C 0.45008(18) 0.29918(19) 0.35240(18) 0.0299(7) Uani 1 1 d .
H13 H 0.4754 0.3106 0.3111 0.036 Uiso 1 1 calc R
C14 C 0.44043(18) 0.3607(2) 0.40006(19) 0.0325(7) Uani 1 1 d .
H14 H 0.4594 0.4143 0.3915 0.039 Uiso 1 1 calc R
C15 C 0.40314(18) 0.3447(2) 0.46038(19) 0.0330(8) Uani 1 1 d .
H15 H 0.3961 0.3873 0.4929 0.040 Uiso 1 1 calc R
C16 C 0.37625(17) 0.2666(2) 0.47300(17) 0.0289(7) Uani 1 1 d .
H16 H 0.3511 0.2559 0.5146 0.035 Uiso 1 1 calc R
C21 C 0.25225(16) 0.09376(18) 0.45993(16) 0.0246(6) Uani 1 1 d .
C22 C 0.21366(17) 0.10902(19) 0.52108(16) 0.0250(6) Uani 1 1 d .
C23 C 0.13681(19) 0.1041(2) 0.52305(19) 0.0361(8) Uani 1 1 d .
H23 H 0.1118 0.1138 0.5648 0.043 Uiso 1 1 calc R
C24 C 0.09619(19) 0.0851(2) 0.46506(19) 0.0384(8) Uani 1 1 d .
H24 H 0.0438 0.0826 0.4668 0.046 Uiso 1 1 calc R
C25 C 0.13335(19) 0.0700(2) 0.40473(19) 0.0331(7) Uani 1 1 d .
H25 H 0.1065 0.0565 0.3647 0.040 Uiso 1 1 calc R
C26 C 0.20968(17) 0.07460(19) 0.40269(17) 0.0275(7) Uani 1 1 d .
H26 H 0.2341 0.0643 0.3607 0.033 Uiso 1 1 calc R
C27 C 0.2612(2) 0.0586(2) 0.62803(19) 0.0433(9) Uani 1 1 d .
H27A H 0.2886 0.0748 0.6690 0.052 Uiso 1 1 calc R
H27B H 0.2880 0.0146 0.6044 0.052 Uiso 1 1 calc R
H27C H 0.2120 0.0388 0.6411 0.052 Uiso 1 1 calc R
C28 C 0.2203(2) 0.1969(2) 0.62077(19) 0.0392(8) Uani 1 1 d .
H28A H 0.2501 0.2084 0.6614 0.047 Uiso 1 1 calc R
H28B H 0.1702 0.1815 0.6345 0.047 Uiso 1 1 calc R
H28C H 0.2183 0.2462 0.5920 0.047 Uiso 1 1 calc R
C31 C 0.54451(16) 0.12603(19) 0.30412(16) 0.0255(6) Uani 1 1 d .
C32 C 0.56768(18) 0.0393(2) 0.28198(18) 0.0318(7) Uani 1 1 d .
H32A H 0.6217 0.0364 0.2791 0.038 Uiso 1 1 calc R
H32B H 0.5463 0.0270 0.2372 0.038 Uiso 1 1 calc R
H32C H 0.5499 -0.0009 0.3154 0.038 Uiso 1 1 calc R
C33 C 0.57229(18) 0.1392(2) 0.37742(18) 0.0336(7) Uani 1 1 d .
H33A H 0.6264 0.1362 0.3781 0.040 Uiso 1 1 calc R
H33B H 0.5518 0.0964 0.4071 0.040 Uiso 1 1 calc R
H33C H 0.5564 0.1934 0.3937 0.040 Uiso 1 1 calc R
C34 C 0.58124(18) 0.1894(2) 0.25731(19) 0.0321(7) Uani 1 1 d .
H34A H 0.6348 0.1808 0.2573 0.039 Uiso 1 1 calc R
H34B H 0.5702 0.2450 0.2738 0.039 Uiso 1 1 calc R
H34C H 0.5622 0.1830 0.2108 0.039 Uiso 1 1 calc R
C35 C 0.39707(17) 0.1578(2) 0.22314(16) 0.0269(7) Uani 1 1 d .
C36 C 0.31463(18) 0.1383(2) 0.23151(18) 0.0327(7) Uani 1 1 d .
H36A H 0.2885 0.1513 0.1890 0.039 Uiso 1 1 calc R
H36B H 0.2942 0.1715 0.2688 0.039 Uiso 1 1 calc R
H36C H 0.3085 0.0798 0.2421 0.039 Uiso 1 1 calc R
C37 C 0.4280(2) 0.1043(2) 0.16576(17) 0.0374(8) Uani 1 1 d .
H37A H 0.4045 0.1195 0.1226 0.045 Uiso 1 1 calc R
H37B H 0.4179 0.0462 0.1757 0.045 Uiso 1 1 calc R
H37C H 0.4815 0.1127 0.1623 0.045 Uiso 1 1 calc R
C38 C 0.40506(18) 0.2488(2) 0.20247(18) 0.0336(8) Uani 1 1 d .
H38A H 0.3809 0.2578 0.1584 0.040 Uiso 1 1 calc R
H38B H 0.4576 0.2628 0.1988 0.040 Uiso 1 1 calc R
H38C H 0.3818 0.2838 0.2371 0.040 Uiso 1 1 calc R

loop_
_atom_site_aniso_label
_atom_site_aniso_U_11
_atom_site_aniso_U_22
_atom_site_aniso_U_33
_atom_site_aniso_U_23
_atom_site_aniso_U_13
_atom_site_aniso_U_12
Pt 0.02195(6) 0.01641(6) 0.02514(7) -0.00003(4) 0.00232(4) 0.00008(4)
Cl 0.0451(5) 0.0253(4) 0.0352(4) -0.0081(3) 0.0109(4) -0.0024(3)
P1 0.0198(4) 0.0176(3) 0.0255(4) 0.0027(3) 0.0014(3) 0.0010(3)
P2 0.0290(4) 0.0189(4) 0.0298(4) 0.0000(3) 0.0014(3) -0.0050(3)
Si 0.0185(4) 0.0187(4) 0.0258(4) 0.0002(3) 0.0001(3) 0.0011(3)
N 0.0276(14) 0.0324(15) 0.0276(14) -0.0014(11) 0.0002(11) 0.0031(11)
C1 0.0269(16) 0.0273(16) 0.0303(17) 0.0018(13) -0.0001(13) 0.0002(13)
C2 0.049(2) 0.0243(18) 0.054(2) 0.0032(16) 0.0053(18) 0.0044(15)
C3 0.040(2) 0.0281(17) 0.0348(18) 0.0033(14) 0.0012(15) -0.0090(15)
C4 0.046(2) 0.049(2) 0.038(2) -0.0045(17) 0.0009(16) -0.0238(18)
C11 0.0195(14) 0.0216(14) 0.0289(16) 0.0000(11) -0.0030(12) 0.0034(12)
C12 0.0198(14) 0.0215(15) 0.0314(17) 0.0001(12) -0.0008(12) 0.0007(12)
C13 0.0284(16) 0.0240(16) 0.0373(18) 0.0033(13) 0.0027(14) 0.0004(13)
C14 0.0300(17) 0.0175(15) 0.050(2) 0.0002(14) -0.0068(15) -0.0006(13)
C15 0.0309(18) 0.0252(17) 0.043(2) -0.0084(14) -0.0020(14) 0.0001(13)
C16 0.0284(17) 0.0268(17) 0.0317(17) -0.0032(13) 0.0004(13) 0.0019(13)
C21 0.0197(14) 0.0207(15) 0.0334(16) -0.0008(12) 0.0016(12) 0.0012(11)
C22 0.0248(15) 0.0211(15) 0.0292(16) 0.0014(12) -0.0011(12) 0.0008(12)
C23 0.0246(16) 0.043(2) 0.041(2) -0.0051(16) 0.0060(14) -0.0010(15)
C24 0.0223(17) 0.048(2) 0.045(2) -0.0045(17) -0.0027(14) -0.0022(15)
C25 0.0279(17) 0.0326(18) 0.0388(19) -0.0005(14) -0.0091(14) -0.0012(14)
C26 0.0266(16) 0.0272(16) 0.0288(16) 0.0012(12) 0.0010(13) 0.0024(13)
C27 0.048(2) 0.042(2) 0.039(2) 0.0063(16) -0.0027(17) 0.0093(18)
C28 0.038(2) 0.037(2) 0.042(2) -0.0096(16) -0.0010(16) 0.0011(16)
C31 0.0186(14) 0.0246(15) 0.0333(17) 0.0054(13) -0.0007(12) 0.0012(12)
C32 0.0250(16) 0.0267(16) 0.0436(19) 0.0058(14) 0.0042(14) 0.0061(13)
C33 0.0249(17) 0.0370(19) 0.0389(19) 0.0055(15) -0.0049(14) 0.0013(14)
C34 0.0214(15) 0.0308(17) 0.044(2) 0.0078(15) 0.0033(14) 0.0009(13)
C35 0.0244(16) 0.0277(16) 0.0287(16) 0.0052(12) -0.0005(12) 0.0028(12)
C36 0.0260(17) 0.0358(18) 0.0362(19) 0.0062(14) -0.0049(14) 0.0004(14)
C37 0.040(2) 0.044(2) 0.0285(18) 0.0014(15) -0.0006(15) 0.0062(16)
C38 0.0288(17) 0.0338(18) 0.0381(19) 0.0134(15) -0.0039(14) 0.0009(14)

loop_
_atom_type_symbol
_atom_type_description
_atom_type_scat_dispersion_real
_atom_type_scat_dispersion_imag
_atom_type_scat_source
C C 0.0033 0.0016 'International Tables Vol C Tables 4.2.6.8 and 6.1.1.4'
H H 0.0000 0.0000 'International Tables Vol C Tables 4.2.6.8 and 6.1.1.4'
N N 0.0061 0.0033 'International Tables Vol C Tables 4.2.6.8 and 6.1.1.4'
Si Si 0.0817 0.0704 'International Tables Vol C Tables 4.2.6.8 and 6.1.1.4'
P P 0.1023 0.0942 'International Tables Vol C Tables 4.2.6.8 and 6.1.1.4'
Cl Cl 0.1484 0.1585 'International Tables Vol C Tables 4.2.6.8 and 6.1.1.4'
Pt Pt -1.7033 8.3905 'International Tables Vol C Tables 4.2.6.8 and 6.1.1.4'

loop_
_geom_angle_atom_site_label_1
_geom_angle_atom_site_label_2
_geom_angle_atom_site_label_3
_geom_angle
P2 Pt Si 94.15(3)
P2 Pt P1 179.36(3)
Si Pt P1 85.85(3)
P2 Pt Cl 82.86(3)
Si Pt Cl 176.86(3)
P1 Pt Cl 97.12(3)
C12 P1 C35 106.45(14)
C12 P1 C31 103.55(14)
C35 P1 C31 112.67(14)
C12 P1 Pt 110.42(10)
C35 P1 Pt 111.22(10)
C31 P1 Pt 112.11(10)
C2 P2 C4 104.5(2)
C2 P2 C3 101.32(18)
C4 P2 C3 101.59(17)
C2 P2 Pt 112.04(13)
C4 P2 Pt 112.54(13)
C3 P2 Pt 122.78(12)
C1 Si C11 103.29(14)
C1 Si C21 113.37(14)
C11 Si C21 106.82(13)
C1 Si Pt 113.92(11)
C11 Si Pt 107.65(10)
C21 Si Pt 111.06(10)
C22 N C28 113.3(3)
C22 N C27 111.8(3)
C28 N C27 108.5(3)
C16 C11 C12 118.5(3)
C16 C11 Si 121.8(2)
C12 C11 Si 119.5(2)
C11 C12 C13 119.8(3)
C11 C12 P1 116.4(2)
C13 C12 P1 123.5(2)
C14 C13 C12 120.3(3)
C13 C14 C15 120.2(3)
C16 C15 C14 119.8(3)
C15 C16 C11 121.4(3)
C26 C21 C22 116.7(3)
C26 C21 Si 115.5(2)
C22 C21 Si 127.8(2)
C23 C22 C21 120.5(3)
C23 C22 N 119.3(3)
C21 C22 N 120.2(3)
C24 C23 C22 121.2(3)
C25 C24 C23 118.8(3)
C24 C25 C26 120.0(3)
C25 C26 C21 122.6(3)
C34 C31 C32 109.2(3)
C34 C31 C33 109.0(3)
C32 C31 C33 107.6(3)
C34 C31 P1 115.3(2)
C32 C31 P1 109.1(2)
C33 C31 P1 106.3(2)
C37 C35 C36 108.5(3)
C37 C35 C38 108.6(3)
C36 C35 C38 108.5(3)
C37 C35 P1 111.7(2)
C36 C35 P1 105.1(2)
C38 C35 P1 114.3(2)

loop_
_geom_bond_atom_site_label_1
_geom_bond_atom_site_label_2
_geom_bond_distance
Pt P2 2.3026(8)
Pt Si 2.3077(9)
Pt P1 2.3188(8)
Pt Cl 2.4846(8)
P1 C12 1.840(3)
P1 C35 1.890(3)
P1 C31 1.892(3)
P2 C2 1.811(4)
P2 C4 1.815(4)
P2 C3 1.818(3)
Si C1 1.875(3)
Si C11 1.893(3)
Si C21 1.923(3)
N C22 1.446(4)
N C28 1.455(4)
N C27 1.464(4)
C11 C16 1.400(4)
C11 C12 1.401(4)
C12 C13 1.404(4)
C13 C14 1.380(5)
C14 C15 1.386(5)
C15 C16 1.383(5)
C21 C26 1.396(4)
C21 C22 1.410(4)
C22 C23 1.394(4)
C23 C24 1.388(5)
C24 C25 1.383(5)
C25 C26 1.384(4)
C31 C34 1.531(4)
C31 C32 1.533(4)
C31 C33 1.538(5)
C35 C37 1.529(5)
C35 C36 1.534(4)
C35 C38 1.540(4)

loop_
_geom_torsion_atom_site_label_1
_geom_torsion_atom_site_label_2
_geom_torsion_atom_site_label_3
_geom_torsion_atom_site_label_4
_geom_torsion
P2 Pt P1 C12 87(3)
Si Pt P1 C12 -3.74(11)
Cl Pt P1 C12 175.25(11)
P2 Pt P1 C35 -31(3)
Si Pt P1 C35 -121.69(11)
Cl Pt P1 C35 57.30(11)
P2 Pt P1 C31 -159(3)
Si Pt P1 C31 111.16(11)
Cl Pt P1 C31 -69.85(11)
Si Pt P2 C2 -119.54(15)
P1 Pt P2 C2 150(3)
Cl Pt P2 C2 61.43(15)
Si Pt P2 C4 123.02(16)
P1 Pt P2 C4 33(3)
Cl Pt P2 C4 -56.01(16)
Si Pt P2 C3 1.29(15)
P1 Pt P2 C3 -89(3)
Cl Pt P2 C3 -177.73(15)
P2 Pt Si C1 70.62(12)
P1 Pt Si C1 -110.02(12)
Cl Pt Si C1 88.6(6)
P2 Pt Si C11 -175.48(10)
P1 Pt Si C11 3.88(10)
Cl Pt Si C11 -157.5(5)
P2 Pt Si C21 -58.87(11)
P1 Pt Si C21 120.50(11)
Cl Pt Si C21 -40.9(6)
C1 Si C11 C16 -56.6(3)
C21 Si C11 C16 63.2(3)
Pt Si C11 C16 -177.4(2)
C1 Si C11 C12 117.1(2)
C21 Si C11 C12 -123.1(2)
Pt Si C11 C12 -3.7(3)
C16 C11 C12 C13 0.3(4)
Si C11 C12 C13 -173.6(2)
C16 C11 C12 P1 174.6(2)
Si C11 C12 P1 0.7(3)
C35 P1 C12 C11 123.5(2)
C31 P1 C12 C11 -117.6(2)
Pt P1 C12 C11 2.6(3)
C35 P1 C12 C13 -62.4(3)
C31 P1 C12 C13 56.5(3)
Pt P1 C12 C13 176.7(2)
C11 C12 C13 C14 -0.2(5)
P1 C12 C13 C14 -174.1(3)
C12 C13 C14 C15 -0.3(5)
C13 C14 C15 C16 0.7(5)
C14 C15 C16 C11 -0.5(5)
C12 C11 C16 C15 0.0(5)
Si C11 C16 C15 173.8(3)
C1 Si C21 C26 -152.6(2)
C11 Si C21 C26 94.2(3)
Pt Si C21 C26 -22.9(3)
C1 Si C21 C22 25.6(3)
C11 Si C21 C22 -87.5(3)
Pt Si C21 C22 155.3(2)
C26 C21 C22 C23 0.6(5)
Si C21 C22 C23 -177.6(3)
C26 C21 C22 N -179.7(3)
Si C21 C22 N 2.1(4)
C28 N C22 C23 -43.8(4)
C27 N C22 C23 79.2(4)
C28 N C22 C21 136.5(3)
C27 N C22 C21 -100.5(3)
C21 C22 C23 C24 -0.8(5)
N C22 C23 C24 179.5(3)
C22 C23 C24 C25 0.8(6)
C23 C24 C25 C26 -0.5(6)
C24 C25 C26 C21 0.3(5)
C22 C21 C26 C25 -0.3(5)
Si C21 C26 C25 178.1(3)
C12 P1 C31 C34 -77.6(3)
C35 P1 C31 C34 37.0(3)
Pt P1 C31 C34 163.3(2)
C12 P1 C31 C32 159.0(2)
C35 P1 C31 C32 -86.4(2)
Pt P1 C31 C32 40.0(2)
C12 P1 C31 C33 43.2(2)
C35 P1 C31 C33 157.8(2)
Pt P1 C31 C33 -75.9(2)
C12 P1 C35 C37 161.6(2)
C31 P1 C35 C37 48.8(3)
Pt P1 C35 C37 -78.1(2)
C12 P1 C35 C36 -81.0(2)
C31 P1 C35 C36 166.2(2)
Pt P1 C35 C36 39.4(2)
C12 P1 C35 C38 37.9(3)
C31 P1 C35 C38 -74.9(3)
Pt P1 C35 C38 158.2(2)
